data_4332778
loop_
_publ_author_name
'Gil, Bel\'en'
'Forni\'es, Juan'
'G\'omez, Julio'
'Lalinde, Elena'
'Mart\'in, Antonio'
'Moreno, M. Teresa'

_publ_section_title
;
 Influence of Solvent and Weak C&#x2212;H&#x00B7;&#x00B7;&#x00B7;O
 Contacts in the Self-Assembled [Pt2M4{C&#x22EE;C(3-OMe)C6H4}8] (M = Cu,
 Ag) Clusters and Their Role in the Luminescence Behavior
;
_journal_issue 19
_journal_name_full 'Inorganic Chemistry'
_journal_page_first 7788
_journal_page_last 7798
_journal_paper_doi 10.1021/ic0608344
_journal_volume 45
_journal_year 2006
_chemical_formula_sum 'C80 H72 Ag4 O10 Pt2'
_chemical_formula_weight 2015.04
_chemical_name_common 1.2THF
_chemical_name_systematic
;
 ?
;
_space_group_IT_number 2
_symmetry_cell_setting triclinic
_symmetry_space_group_name_Hall '-P 1'
_symmetry_space_group_name_H-M 'P -1'
_atom_sites_solution_hydrogens geom
_atom_sites_solution_primary direct
_atom_sites_solution_secondary difmap
_audit_conform_dict_location ftp://ftp.iucr.org/pub/cif_core.dic
_audit_conform_dict_name cif_core.dic
_audit_conform_dict_version 2.2
_audit_creation_date 2006-01-23T12:35:50-00:00
_audit_creation_method 'WinGX routine CIF_UPDATE'
_cell_angle_alpha 73.7330(10)
_cell_angle_beta 77.5840(10)
_cell_angle_gamma 78.9990(10)
_cell_formula_units_Z 2
_cell_length_a 10.7620(2)
_cell_length_b 14.6654(3)
_cell_length_c 23.8645(6)
_cell_measurement_reflns_used 15568
_cell_measurement_temperature 173.0(10)
_cell_volume 3496.73(13)
_computing_cell_refinement 'HKL Scalepack (Otwinowski & Minor 1997)'
_computing_data_collection 'Collect (Nonius BV, 1997-2000)'
_computing_data_reduction 'HKL Denzo and Scalepack (Otwinowski & Minor 1997)'
_computing_structure_refinement 'SHELXL-97 (Sheldrick, 1997)'
_diffrn_ambient_temperature 173.0(10)
_diffrn_measured_fraction_theta_full 0.993
_diffrn_measured_fraction_theta_max 0.993
_diffrn_measurement_device '95mm CCD camera on \k-goniostat'
_diffrn_measurement_device_type KappaCCD
_diffrn_measurement_method CCD
_diffrn_orient_matrix_type 'by Nonius Collect from scalepack cell'
_diffrn_orient_matrix_UB_11 -0.020773
_diffrn_orient_matrix_UB_12 -0.020325
_diffrn_orient_matrix_UB_13 0.0442151
_diffrn_orient_matrix_UB_21 -0.0453102
_diffrn_orient_matrix_UB_22 -0.0517195
_diffrn_orient_matrix_UB_23 -0.0027391
_diffrn_orient_matrix_UB_31 0.082141
_diffrn_orient_matrix_UB_32 -0.0453574
_diffrn_orient_matrix_UB_33 0.0007853
_diffrn_radiation_monochromator graphite
_diffrn_radiation_type MoK\a
_diffrn_radiation_wavelength 0.71073
_diffrn_reflns_av_unetI/netI 0.0735
_diffrn_reflns_limit_h_max 13
_diffrn_reflns_limit_h_min 0
_diffrn_reflns_limit_k_max 18
_diffrn_reflns_limit_k_min -17
_diffrn_reflns_limit_l_max 29
_diffrn_reflns_limit_l_min -28
_diffrn_reflns_number 14222
_diffrn_reflns_theta_full 26.37
_diffrn_reflns_theta_max 26.37
_diffrn_reflns_theta_min 2.6
_exptl_absorpt_coefficient_mu 5.144
_exptl_absorpt_correction_type none
_exptl_crystal_colour yellow
_exptl_crystal_density_diffrn 1.914
_exptl_crystal_density_method 'not measured'
_exptl_crystal_description block
_exptl_crystal_F_000 1952
_exptl_crystal_size_max 0.1
_exptl_crystal_size_mid 0.1
_exptl_crystal_size_min 0.1
_refine_diff_density_max 1.562
_refine_diff_density_min -1.709
_refine_diff_density_rms 0.184
_refine_ls_extinction_method none
_refine_ls_goodness_of_fit_ref 1.034
_refine_ls_hydrogen_treatment constr
_refine_ls_matrix_type full
_refine_ls_number_parameters 765
_refine_ls_number_reflns 14222
_refine_ls_number_restraints 0
_refine_ls_restrained_S_all 1.034
_refine_ls_R_factor_all 0.091
_refine_ls_R_factor_gt 0.0511
_refine_ls_shift/su_max 0.166
_refine_ls_shift/su_mean 0.007
_refine_ls_structure_factor_coef Fsqd
_refine_ls_weighting_details 'calc w=1/[\s^2^(Fo^2^)+(0.0326P)^2^+24.0596P] where P=(Fo^2^+2Fc^2^)/3'
_refine_ls_weighting_scheme calc
_refine_ls_wR_factor_gt 0.0938
_refine_ls_wR_factor_ref 0.1084
_reflns_number_gt 10048
_reflns_number_total 14222
_reflns_threshold_expression >2sigma(I)
_cod_data_source_file ic0608344sup1.cif
_cod_data_source_block complex1.2thf
_cod_depositor_comments
;
The following automatic conversions were performed:

'_symmetry_cell_setting' value 'Triclinic' changed to 'triclinic'
according to /home/saulius/struct/CIF-dictionaries/cif_core.dic
dictionary named 'cif_core.dic' version 2.4.2 from 2011-04-26.

Automatic conversion script
Id: cif_fix_values 1891 2012-01-12 08:04:46Z andrius 
;
_cod_database_code 4332778

loop_
_symmetry_equiv_pos_as_xyz
'x, y, z'
'-x, -y, -z'

loop_
_atom_site_label
_atom_site_type_symbol
_atom_site_fract_x
_atom_site_fract_y
_atom_site_fract_z
_atom_site_U_iso_or_equiv
_atom_site_adp_type
_atom_site_occupancy
_atom_site_symmetry_multiplicity
_atom_site_calc_flag
_atom_site_refinement_flags
Pt1 Pt 0.68828(3) 0.53421(2) 0.448012(13) 0.02381(9) Uani 1 1 d .
Pt2 Pt 1.16523(3) 0.44960(2) 0.043487(14) 0.02637(9) Uani 1 1 d .
Ag1 Ag 0.46098(6) 0.44699(5) 0.42621(3) 0.03182(16) Uani 1 1 d .
Ag2 Ag 0.42363(6) 0.64949(5) 0.46297(3) 0.03162(16) Uani 1 1 d .
Ag3 Ag 0.93406(6) 0.36314(5) 0.04744(3) 0.03271(16) Uani 1 1 d .
Ag4 Ag 0.90710(7) 0.57066(5) 0.07835(3) 0.03480(17) Uani 1 1 d .
C1 C 0.6200(8) 0.6694(6) 0.4081(3) 0.0247(18) Uani 1 1 d .
C2 C 0.5710(8) 0.7477(6) 0.3831(4) 0.031(2) Uani 1 1 d .
C3 C 0.5277(9) 0.8429(6) 0.3496(4) 0.032(2) Uani 1 1 d .
C4 C 0.6079(9) 0.9155(6) 0.3342(4) 0.035(2) Uani 1 1 d .
H4 H 0.6894 0.9015 0.3443 0.042 Uiso 1 1 calc R
C5 C 0.5638(9) 1.0083(6) 0.3038(4) 0.036(2) Uani 1 1 d .
C6 C 0.4432(10) 1.0299(7) 0.2885(4) 0.043(2) Uani 1 1 d .
H6 H 0.4133 1.0919 0.2688 0.052 Uiso 1 1 calc R
C7 C 0.3679(9) 0.9578(7) 0.3030(4) 0.045(2) Uani 1 1 d .
H7 H 0.2869 0.9724 0.2924 0.053 Uiso 1 1 calc R
C8 C 0.4069(9) 0.8654(7) 0.3325(4) 0.038(2) Uani 1 1 d .
H8 H 0.3537 0.8185 0.341 0.045 Uiso 1 1 calc R
C9 C 0.6082(11) 1.1710(7) 0.2634(5) 0.053(3) Uani 1 1 d .
H9A H 0.5899 1.1755 0.225 0.079 Uiso 1 1 calc R
H9B H 0.6752 1.2086 0.2592 0.079 Uiso 1 1 calc R
H9C H 0.5322 1.1949 0.2874 0.079 Uiso 1 1 calc R
C10 C 0.6517(8) 0.4918(6) 0.3809(3) 0.0260(18) Uani 1 1 d .
C11 C 0.6324(8) 0.4716(6) 0.3377(3) 0.0289(19) Uani 1 1 d .
C12 C 0.6301(10) 0.4546(8) 0.2809(4) 0.0480(9) Uani 1 1 d .
C13 C 0.5269(10) 0.4891(8) 0.2519(4) 0.0480(9) Uani 1 1 d .
H13 H 0.4522 0.5201 0.2702 0.058 Uiso 1 1 calc R
C14 C 0.5335(10) 0.4780(8) 0.1951(4) 0.0480(9) Uani 1 1 d .
C15 C 0.6404(10) 0.4325(8) 0.1676(4) 0.0480(9) Uani 1 1 d .
H15 H 0.6432 0.4238 0.1301 0.058 Uiso 1 1 calc R
C16 C 0.7460(10) 0.3989(8) 0.1961(4) 0.0480(9) Uani 1 1 d .
H16 H 0.8212 0.3699 0.1769 0.058 Uiso 1 1 calc R
C17 C 0.7409(10) 0.4079(8) 0.2527(4) 0.0480(9) Uani 1 1 d .
H17 H 0.8112 0.383 0.272 0.058 Uiso 1 1 calc R
C18 C 0.4299(10) 0.5181(8) 0.1101(4) 0.0480(9) Uani 1 1 d .
H18A H 0.4977 0.5523 0.0853 0.072 Uiso 1 1 calc R
H18B H 0.3492 0.5494 0.0986 0.072 Uiso 1 1 calc R
H18C H 0.4449 0.4535 0.1059 0.072 Uiso 1 1 calc R
C19 C 0.7301(8) 0.5764(6) 0.5144(3) 0.0268(18) Uani 1 1 d .
C20 C 0.7532(8) 0.5962(6) 0.5563(3) 0.031(2) Uani 1 1 d .
C21 C 0.8020(8) 0.6184(6) 0.6026(4) 0.0283(19) Uani 1 1 d .
C22 C 0.9332(8) 0.6066(6) 0.6014(4) 0.034(2) Uani 1 1 d .
H22 H 0.9899 0.5862 0.5705 0.041 Uiso 1 1 calc R
C23 C 0.9792(9) 0.6253(6) 0.6457(4) 0.036(2) Uani 1 1 d .
H23 H 1.0675 0.6172 0.6445 0.044 Uiso 1 1 calc R
C24 C 0.8981(9) 0.6556(6) 0.6922(4) 0.036(2) Uani 1 1 d .
H24 H 0.9311 0.6689 0.7215 0.043 Uiso 1 1 calc R
C25 C 0.7678(9) 0.6660(6) 0.6944(4) 0.031(2) Uani 1 1 d .
C26 C 0.7178(9) 0.6496(6) 0.6496(3) 0.0291(19) Uani 1 1 d .
H26 H 0.6295 0.6591 0.6506 0.035 Uiso 1 1 calc R
C27 C 0.7186(11) 0.7036(8) 0.7888(4) 0.054(3) Uani 1 1 d .
H27A H 0.7656 0.6435 0.8063 0.081 Uiso 1 1 calc R
H27B H 0.6454 0.7198 0.817 0.081 Uiso 1 1 calc R
H27C H 0.7731 0.7528 0.7774 0.081 Uiso 1 1 calc R
C28 C 0.7621(8) 0.4005(6) 0.4850(3) 0.0257(18) Uani 1 1 d .
C29 C 0.8091(8) 0.3193(6) 0.5084(4) 0.031(2) Uani 1 1 d .
C30 C 0.8790(9) 0.2256(6) 0.5305(4) 0.036(2) Uani 1 1 d .
C31 C 1.0053(9) 0.2172(7) 0.5387(4) 0.042(2) Uani 1 1 d .
H31 H 1.0455 0.2713 0.5308 0.051 Uiso 1 1 calc R
C32 C 1.0701(10) 0.1255(8) 0.5591(5) 0.055(3) Uani 1 1 d .
H32 H 1.1539 0.1182 0.5657 0.066 Uiso 1 1 calc R
C33 C 1.0085(12) 0.0434(8) 0.5697(4) 0.053(3) Uani 1 1 d .
H33 H 1.0526 -0.0174 0.5829 0.064 Uiso 1 1 calc R
C34 C 0.8854(11) 0.0529(7) 0.5609(4) 0.047(3) Uani 1 1 d .
C35 C 0.8186(10) 0.1430(6) 0.5418(4) 0.039(2) Uani 1 1 d .
H35 H 0.7341 0.1493 0.5363 0.046 Uiso 1 1 calc R
C36 C 0.8784(13) -0.1168(7) 0.5944(5) 0.073(4) Uani 1 1 d .
H36A H 0.9578 -0.1311 0.569 0.11 Uiso 1 1 calc R
H36B H 0.8221 -0.1622 0.5977 0.11 Uiso 1 1 calc R
H36C H 0.8952 -0.1206 0.633 0.11 Uiso 1 1 calc R
C37 C 1.2394(8) 0.5695(6) -0.0034(3) 0.0268(18) Uani 1 1 d .
C38 C 1.2834(8) 0.6413(6) -0.0311(4) 0.0292(19) Uani 1 1 d .
C39 C 1.3546(9) 0.7219(6) -0.0599(4) 0.036(2) Uani 1 1 d .
C40 C 1.2963(10) 0.8081(6) -0.0925(4) 0.041(2) Uani 1 1 d .
H40 H 1.2107 0.8157 -0.0967 0.049 Uiso 1 1 calc R
C41 C 1.3712(13) 0.8834(7) -0.1188(4) 0.057(3) Uani 1 1 d .
C42 C 1.4995(11) 0.8703(8) -0.1118(5) 0.051(3) Uani 1 1 d .
H42 H 1.5484 0.92 -0.1291 0.062 Uiso 1 1 calc R
C43 C 1.5529(11) 0.7865(8) -0.0802(5) 0.054(3) Uani 1 1 d .
H43 H 1.6384 0.7792 -0.076 0.065 Uiso 1 1 calc R
C44 C 1.4826(9) 0.7105(7) -0.0538(4) 0.043(2) Uani 1 1 d .
H44 H 1.5208 0.6527 -0.0323 0.051 Uiso 1 1 calc R
C45 C 1.2045(12) 0.9811(8) -0.1618(6) 0.068(4) Uani 1 1 d .
H45A H 1.1954 0.9353 -0.182 0.103 Uiso 1 1 calc R
H45B H 1.1846 1.0449 -0.1856 0.103 Uiso 1 1 calc R
H45C H 1.1468 0.9725 -0.1245 0.103 Uiso 1 1 calc R
C46 C 1.0893(8) 0.5100(6) 0.1117(4) 0.0294(19) Uani 1 1 d .
C47 C 1.0524(9) 0.5418(6) 0.1552(4) 0.034(2) Uani 1 1 d .
C48 C 1.0289(9) 0.5760(6) 0.2090(4) 0.036(2) Uani 1 1 d .
C49 C 0.9056(10) 0.5996(8) 0.2380(5) 0.052(3) Uani 1 1 d .
H49 H 0.8346 0.5945 0.2233 0.063 Uiso 1 1 calc R
C50 C 0.8894(12) 0.6312(8) 0.2896(5) 0.061(3) Uani 1 1 d .
H50 H 0.8069 0.6501 0.3079 0.073 Uiso 1 1 calc R
C51 C 0.9894(11) 0.6348(7) 0.3130(4) 0.046(3) Uani 1 1 d .
H51 H 0.9762 0.6559 0.3473 0.055 Uiso 1 1 calc R
C52 C 1.1111(11) 0.6075(6) 0.2868(4) 0.042(2) Uani 1 1 d .
C53 C 1.1313(9) 0.5791(6) 0.2343(4) 0.032(2) Uani 1 1 d .
H53 H 1.2146 0.5621 0.216 0.038 Uiso 1 1 calc R
C54 C 1.2093(14) 0.6385(8) 0.3593(5) 0.072(4) Uani 1 1 d .
H54A H 1.1607 0.7013 0.3562 0.108 Uiso 1 1 calc R
H54B H 1.2931 0.6391 0.3669 0.108 Uiso 1 1 calc R
H54C H 1.1659 0.5932 0.3912 0.108 Uiso 1 1 calc R
C55 C 1.2485(8) 0.3831(6) -0.0209(4) 0.0296(19) Uani 1 1 d .
C56 C 1.2991(9) 0.3401(6) -0.0588(4) 0.036(2) Uani 1 1 d .
C57 C 1.3754(12) 0.2799(8) -0.0955(5) 0.0638(11) Uani 1 1 d .
C58 C 1.4535(12) 0.1979(8) -0.0695(5) 0.0638(11) Uani 1 1 d .
H58 H 1.4595 0.1848 -0.0296 0.077 Uiso 1 1 calc R
C59 C 1.5211(12) 0.1373(8) -0.1032(5) 0.0638(11) Uani 1 1 d .
C60 C 1.5127(12) 0.1540(8) -0.1631(5) 0.0638(11) Uani 1 1 d .
H60 H 1.5582 0.1118 -0.1855 0.077 Uiso 1 1 calc R
C61 C 1.4360(12) 0.2336(8) -0.1875(5) 0.0638(11) Uani 1 1 d .
H61 H 1.4296 0.2453 -0.2272 0.077 Uiso 1 1 calc R
C62 C 1.3668(12) 0.2983(8) -0.1555(5) 0.0638(11) Uani 1 1 d .
H62 H 1.3159 0.3527 -0.1736 0.077 Uiso 1 1 calc R
C63 C 1.6472(12) 0.0508(8) -0.0279(5) 0.0638(11) Uani 1 1 d .
H63A H 1.6847 0.1076 -0.0331 0.096 Uiso 1 1 calc R
H63B H 1.7108 -0.0046 -0.0201 0.096 Uiso 1 1 calc R
H63C H 1.577 0.0464 0.0048 0.096 Uiso 1 1 calc R
C64 C 1.1023(8) 0.3271(6) 0.0945(4) 0.0291(19) Uani 1 1 d .
C65 C 1.0720(8) 0.2546(6) 0.1283(4) 0.0282(19) Uani 1 1 d .
C66 C 1.0544(9) 0.1631(7) 0.1709(4) 0.038(2) Uani 1 1 d .
C67 C 0.9802(10) 0.1613(8) 0.2282(4) 0.053(3) Uani 1 1 d .
H67 H 0.9406 0.218 0.2384 0.064 Uiso 1 1 calc R
C68 C 0.9687(12) 0.0742(10) 0.2681(5) 0.070(4) Uani 1 1 d .
H68 H 0.9207 0.0729 0.3056 0.084 Uiso 1 1 calc R
C69 C 1.0252(13) -0.0114(9) 0.2549(5) 0.068(4) Uani 1 1 d .
H69 H 1.0136 -0.0696 0.2824 0.081 Uiso 1 1 calc R
C70 C 1.0987(12) -0.0086(8) 0.2002(5) 0.060(3) Uani 1 1 d .
C71 C 1.1156(10) 0.0778(7) 0.1581(5) 0.050(3) Uani 1 1 d .
H71 H 1.168 0.078 0.1216 0.06 Uiso 1 1 calc R
C72 C 1.1551(16) -0.1802(8) 0.2196(8) 0.117(6) Uani 1 1 d .
H72A H 1.1931 -0.1852 0.2534 0.176 Uiso 1 1 calc R
H72B H 1.1994 -0.2288 0.1997 0.176 Uiso 1 1 calc R
H72C H 1.0663 -0.1888 0.2323 0.176 Uiso 1 1 calc R
C73 C 1.0942(12) 0.1600(8) -0.0073(5) 0.0630(13) Uani 1 1 d .
H73A H 1.0605 0.1171 0.0295 0.076 Uiso 1 1 calc R
H73B H 1.1734 0.1775 -0.0029 0.076 Uiso 1 1 calc R
C74 C 1.1183(12) 0.1126(8) -0.0567(5) 0.0630(13) Uani 1 1 d .
H74A H 1.1105 0.0448 -0.042 0.076 Uiso 1 1 calc R
H74B H 1.2032 0.1197 -0.0801 0.076 Uiso 1 1 calc R
C75 C 1.0111(11) 0.1669(8) -0.0939(5) 0.0630(13) Uani 1 1 d .
H75A H 1.0469 0.2092 -0.1305 0.076 Uiso 1 1 calc R
H75B H 0.9678 0.1221 -0.1031 0.076 Uiso 1 1 calc R
C76 C 0.9230(12) 0.2216(8) -0.0557(5) 0.0630(13) Uani 1 1 d .
H76A H 0.8806 0.2797 -0.079 0.076 Uiso 1 1 calc R
H76B H 0.8583 0.1838 -0.0301 0.076 Uiso 1 1 calc R
C77 C 0.3468(10) 0.7835(7) 0.5829(4) 0.046(2) Uani 1 1 d .
H77A H 0.354 0.7453 0.6227 0.055 Uiso 1 1 calc R
H77B H 0.2645 0.7787 0.5743 0.055 Uiso 1 1 calc R
C78 C 0.3594(11) 0.8874(7) 0.5767(5) 0.055(3) Uani 1 1 d .
H78A H 0.3188 0.9303 0.5447 0.065 Uiso 1 1 calc R
H78B H 0.3228 0.9066 0.6132 0.065 Uiso 1 1 calc R
C79 C 0.5032(10) 0.8848(7) 0.5631(4) 0.048(3) Uani 1 1 d .
H79A H 0.5413 0.8588 0.5986 0.058 Uiso 1 1 calc R
H79B H 0.5272 0.948 0.5436 0.058 Uiso 1 1 calc R
C80 C 0.5419(11) 0.8182(7) 0.5217(5) 0.054(3) Uani 1 1 d .
H80A H 0.5393 0.8544 0.481 0.065 Uiso 1 1 calc R
H80B H 0.6283 0.7849 0.5243 0.065 Uiso 1 1 calc R
O1 O 0.6494(6) 1.0719(4) 0.2913(3) 0.0464(17) Uani 1 1 d .
O2 O 0.4269(6) 0.5169(5) 0.1709(3) 0.0480(9) Uani 1 1 d .
O3 O 0.6766(6) 0.6958(5) 0.7379(3) 0.0434(16) Uani 1 1 d .
O4 O 0.8191(8) -0.0224(5) 0.5701(3) 0.061(2) Uani 1 1 d .
O5 O 1.3269(9) 0.9678(6) -0.1521(4) 0.073(2) Uani 1 1 d .
O6 O 1.2215(8) 0.6115(5) 0.3048(3) 0.058(2) Uani 1 1 d .
O7 O 1.6009(8) 0.0551(5) -0.0808(3) 0.0638(11) Uani 1 1 d .
O8 O 1.1649(9) -0.0869(6) 0.1795(4) 0.088(3) Uani 1 1 d .
O9 O 1.0027(7) 0.2439(5) -0.0215(3) 0.0630(13) Uani 1 1 d .
O10 O 0.4505(6) 0.7508(4) 0.5405(3) 0.0466(17) Uani 1 1 d .

loop_
_atom_site_aniso_label
_atom_site_aniso_U_11
_atom_site_aniso_U_22
_atom_site_aniso_U_33
_atom_site_aniso_U_23
_atom_site_aniso_U_13
_atom_site_aniso_U_12
Pt1 0.02389(18) 0.02876(18) 0.01960(16) -0.00832(13) -0.00245(13) -0.00367(14)
Pt2 0.02709(19) 0.03014(19) 0.02451(17) -0.00966(14) -0.00756(14) -0.00252(15)
Ag1 0.0278(4) 0.0433(4) 0.0267(3) -0.0121(3) -0.0013(3) -0.0093(3)
Ag2 0.0272(4) 0.0359(4) 0.0291(3) -0.0075(3) -0.0003(3) -0.0041(3)
Ag3 0.0292(4) 0.0390(4) 0.0336(4) -0.0107(3) -0.0112(3) -0.0045(3)
Ag4 0.0321(4) 0.0415(4) 0.0334(4) -0.0138(3) -0.0091(3) -0.0008(3)
C1 0.027(5) 0.027(4) 0.017(4) -0.007(3) 0.004(3) -0.004(4)
C2 0.028(5) 0.036(5) 0.026(4) -0.012(4) 0.001(4) 0.001(4)
C3 0.033(5) 0.040(5) 0.023(4) -0.012(4) 0.000(4) -0.004(4)
C4 0.031(5) 0.043(5) 0.033(5) -0.011(4) -0.007(4) -0.003(4)
C5 0.045(6) 0.028(5) 0.034(5) -0.005(4) -0.004(4) -0.008(5)
C6 0.051(7) 0.031(5) 0.042(6) 0.000(4) -0.011(5) -0.002(5)
C7 0.031(6) 0.046(6) 0.053(6) -0.005(5) -0.016(5) -0.001(5)
C8 0.032(5) 0.043(6) 0.038(5) -0.006(4) -0.009(4) -0.008(5)
C9 0.063(8) 0.038(6) 0.053(6) -0.004(5) 0.000(6) -0.018(5)
C10 0.022(4) 0.031(5) 0.021(4) -0.005(3) -0.005(3) 0.005(4)
C11 0.028(5) 0.040(5) 0.021(4) -0.013(4) 0.002(4) -0.011(4)
C12 0.043(2) 0.079(2) 0.0298(17) -0.0241(16) -0.0071(15) -0.0115(19)
C13 0.043(2) 0.079(2) 0.0298(17) -0.0241(16) -0.0071(15) -0.0115(19)
C14 0.043(2) 0.079(2) 0.0298(17) -0.0241(16) -0.0071(15) -0.0115(19)
C15 0.043(2) 0.079(2) 0.0298(17) -0.0241(16) -0.0071(15) -0.0115(19)
C16 0.043(2) 0.079(2) 0.0298(17) -0.0241(16) -0.0071(15) -0.0115(19)
C17 0.043(2) 0.079(2) 0.0298(17) -0.0241(16) -0.0071(15) -0.0115(19)
C18 0.043(2) 0.079(2) 0.0298(17) -0.0241(16) -0.0071(15) -0.0115(19)
C19 0.017(4) 0.036(5) 0.024(4) -0.007(4) 0.004(3) -0.006(4)
C20 0.026(5) 0.047(5) 0.021(4) -0.012(4) 0.003(4) -0.013(4)
C21 0.032(5) 0.029(4) 0.026(4) -0.007(4) -0.003(4) -0.011(4)
C22 0.030(5) 0.046(5) 0.027(5) -0.013(4) 0.004(4) -0.011(4)
C23 0.026(5) 0.048(6) 0.036(5) -0.007(4) -0.009(4) -0.009(4)
C24 0.049(6) 0.036(5) 0.027(5) -0.001(4) -0.018(4) -0.013(5)
C25 0.036(5) 0.035(5) 0.025(4) -0.012(4) -0.003(4) -0.007(4)
C26 0.031(5) 0.029(5) 0.029(4) -0.007(4) -0.010(4) -0.005(4)
C27 0.063(7) 0.076(8) 0.036(6) -0.031(5) -0.014(5) -0.011(6)
C28 0.029(5) 0.032(5) 0.019(4) -0.009(4) -0.002(4) -0.009(4)
C29 0.029(5) 0.042(5) 0.022(4) -0.008(4) -0.004(4) -0.006(4)
C30 0.031(5) 0.042(5) 0.026(5) -0.008(4) 0.003(4) 0.003(4)
C31 0.036(6) 0.043(6) 0.038(5) 0.000(4) -0.001(4) -0.002(5)
C32 0.034(6) 0.068(8) 0.052(7) -0.009(6) -0.010(5) 0.018(6)
C33 0.064(8) 0.039(6) 0.046(6) -0.002(5) -0.010(6) 0.005(6)
C34 0.058(7) 0.040(6) 0.040(6) -0.010(5) -0.002(5) -0.008(5)
C35 0.049(6) 0.034(5) 0.028(5) -0.011(4) 0.002(4) 0.000(5)
C36 0.106(11) 0.032(6) 0.075(9) -0.011(6) -0.012(8) 0.002(7)
C37 0.025(5) 0.038(5) 0.018(4) -0.005(4) -0.006(3) -0.006(4)
C38 0.028(5) 0.035(5) 0.026(4) -0.008(4) -0.009(4) -0.002(4)
C39 0.047(6) 0.036(5) 0.028(5) -0.014(4) -0.001(4) -0.012(5)
C40 0.049(6) 0.040(6) 0.041(5) -0.018(5) -0.006(5) -0.013(5)
C41 0.097(10) 0.042(6) 0.028(5) 0.002(5) -0.008(6) -0.019(7)
C42 0.052(7) 0.061(7) 0.051(6) -0.019(6) -0.006(6) -0.029(6)
C43 0.057(7) 0.065(8) 0.049(6) -0.026(6) -0.004(6) -0.019(6)
C44 0.041(6) 0.059(6) 0.042(6) -0.025(5) -0.006(5) -0.020(5)
C45 0.053(8) 0.040(6) 0.098(10) -0.011(6) -0.001(7) 0.006(6)
C46 0.029(5) 0.029(5) 0.029(5) -0.005(4) -0.001(4) -0.010(4)
C47 0.034(5) 0.032(5) 0.030(5) -0.002(4) -0.002(4) -0.008(4)
C48 0.040(6) 0.037(5) 0.030(5) -0.010(4) 0.005(4) -0.013(4)
C49 0.042(6) 0.067(7) 0.050(6) -0.019(6) -0.002(5) -0.013(6)
C50 0.053(8) 0.075(8) 0.050(7) -0.027(6) 0.019(6) -0.015(6)
C51 0.068(8) 0.042(6) 0.030(5) -0.011(4) -0.001(5) -0.018(6)
C52 0.066(7) 0.029(5) 0.036(5) -0.014(4) -0.005(5) -0.011(5)
C53 0.036(5) 0.026(4) 0.033(5) -0.011(4) -0.008(4) 0.004(4)
C54 0.133(12) 0.048(7) 0.047(7) -0.015(5) -0.037(7) -0.014(7)
C55 0.028(5) 0.034(5) 0.031(5) -0.010(4) -0.011(4) -0.003(4)
C56 0.034(5) 0.039(5) 0.034(5) -0.004(4) -0.012(4) 0.000(4)
C57 0.075(3) 0.063(2) 0.054(2) -0.029(2) -0.015(2) 0.017(2)
C58 0.075(3) 0.063(2) 0.054(2) -0.029(2) -0.015(2) 0.017(2)
C59 0.075(3) 0.063(2) 0.054(2) -0.029(2) -0.015(2) 0.017(2)
C60 0.075(3) 0.063(2) 0.054(2) -0.029(2) -0.015(2) 0.017(2)
C61 0.075(3) 0.063(2) 0.054(2) -0.029(2) -0.015(2) 0.017(2)
C62 0.075(3) 0.063(2) 0.054(2) -0.029(2) -0.015(2) 0.017(2)
C63 0.075(3) 0.063(2) 0.054(2) -0.029(2) -0.015(2) 0.017(2)
C64 0.025(5) 0.032(5) 0.034(5) -0.010(4) -0.008(4) -0.005(4)
C65 0.021(5) 0.038(5) 0.031(5) -0.012(4) -0.009(4) -0.005(4)
C66 0.031(5) 0.042(6) 0.040(5) 0.000(4) -0.015(4) -0.009(5)
C67 0.050(7) 0.071(8) 0.036(6) -0.008(5) 0.001(5) -0.016(6)
C68 0.067(9) 0.104(11) 0.033(6) 0.009(7) -0.004(6) -0.042(8)
C69 0.071(9) 0.063(8) 0.058(8) 0.020(6) -0.027(7) -0.016(7)
C70 0.062(8) 0.052(7) 0.059(8) 0.009(6) -0.028(6) -0.007(6)
C71 0.055(7) 0.037(6) 0.051(6) 0.007(5) -0.011(5) -0.012(5)
C72 0.129(15) 0.032(7) 0.162(16) 0.029(8) -0.028(12) -0.017(8)
C73 0.064(3) 0.059(3) 0.078(3) -0.036(3) -0.025(3) 0.004(2)
C74 0.064(3) 0.059(3) 0.078(3) -0.036(3) -0.025(3) 0.004(2)
C75 0.064(3) 0.059(3) 0.078(3) -0.036(3) -0.025(3) 0.004(2)
C76 0.064(3) 0.059(3) 0.078(3) -0.036(3) -0.025(3) 0.004(2)
C77 0.044(6) 0.048(6) 0.042(6) -0.017(5) -0.002(5) 0.003(5)
C78 0.063(8) 0.053(6) 0.056(7) -0.034(5) -0.015(6) 0.011(6)
C79 0.064(8) 0.042(6) 0.042(6) -0.011(5) -0.019(5) -0.005(5)
C80 0.063(8) 0.042(6) 0.058(7) -0.013(5) -0.006(6) -0.009(6)
O1 0.043(4) 0.035(4) 0.058(4) 0.000(3) -0.014(3) -0.007(3)
O2 0.043(2) 0.079(2) 0.0298(17) -0.0241(16) -0.0071(15) -0.0115(19)
O3 0.050(4) 0.057(4) 0.030(3) -0.025(3) -0.012(3) 0.004(3)
O4 0.076(6) 0.034(4) 0.071(5) -0.010(4) -0.008(4) -0.012(4)
O5 0.084(7) 0.058(5) 0.081(6) -0.011(4) -0.031(5) -0.011(5)
O6 0.088(6) 0.054(4) 0.045(4) -0.019(3) -0.029(4) -0.012(4)
O7 0.075(3) 0.063(2) 0.054(2) -0.029(2) -0.015(2) 0.017(2)
O8 0.100(7) 0.040(5) 0.105(7) 0.009(5) -0.015(6) -0.008(5)
O9 0.064(3) 0.059(3) 0.078(3) -0.036(3) -0.025(3) 0.004(2)
O10 0.049(4) 0.041(4) 0.050(4) -0.021(3) 0.006(3) -0.010(3)

loop_
_atom_type_symbol
_atom_type_description
_atom_type_scat_dispersion_real
_atom_type_scat_dispersion_imag
_atom_type_scat_source
C C 0.0033 0.0016 'International Tables Vol C Tables 4.2.6.8 and 6.1.1.4'
H H 0 0 'International Tables Vol C Tables 4.2.6.8 and 6.1.1.4'
Ag Ag -0.8971 1.1015 'International Tables Vol C Tables 4.2.6.8 and 6.1.1.4'
O O 0.0106 0.006 'International Tables Vol C Tables 4.2.6.8 and 6.1.1.4'
Pt Pt -1.7033 8.3905 'International Tables Vol C Tables 4.2.6.8 and 6.1.1.4'

loop_
_geom_angle_atom_site_label_1
_geom_angle_atom_site_label_2
_geom_angle_atom_site_label_3
_geom_angle
_geom_angle_site_symmetry_1
_geom_angle_site_symmetry_3
C28 Pt1 C10 91.1(3) . .
C28 Pt1 C19 88.5(3) . .
C10 Pt1 C19 178.4(3) . .
C28 Pt1 C1 177.7(3) . .
C10 Pt1 C1 88.2(3) . .
C19 Pt1 C1 92.2(3) . .
C28 Pt1 Ag2 134.0(2) . .
C10 Pt1 Ag2 91.5(2) . .
C19 Pt1 Ag2 89.9(2) . .
C1 Pt1 Ag2 48.2(2) . .
C28 Pt1 Ag1 89.1(2) . 2_666
C10 Pt1 Ag1 135.8(2) . 2_666
C19 Pt1 Ag1 45.7(2) . 2_666
C1 Pt1 Ag1 93.0(2) . 2_666
Ag2 Pt1 Ag1 58.784(18) . 2_666
C28 Pt1 Ag1 87.8(2) . .
C10 Pt1 Ag1 44.5(2) . .
C19 Pt1 Ag1 137.0(2) . .
C1 Pt1 Ag1 93.2(2) . .
Ag2 Pt1 Ag1 63.436(19) . .
Ag1 Pt1 Ag1 91.362(18) 2_666 .
C28 Pt1 Ag2 44.5(2) . 2_666
C10 Pt1 Ag2 88.5(2) . 2_666
C19 Pt1 Ag2 92.3(2) . 2_666
C1 Pt1 Ag2 137.7(2) . 2_666
Ag2 Pt1 Ag2 89.687(19) . 2_666
Ag1 Pt1 Ag2 61.905(18) 2_666 2_666
Ag1 Pt1 Ag2 57.014(18) . 2_666
C55 Pt2 C37 90.8(3) . .
C55 Pt2 C64 90.1(3) . .
C37 Pt2 C64 175.3(3) . .
C55 Pt2 C46 176.1(3) . .
C37 Pt2 C46 90.8(3) . .
C64 Pt2 C46 88.0(3) . .
C55 Pt2 Ag3 85.5(2) . .
C37 Pt2 Ag3 136.0(2) . .
C64 Pt2 Ag3 48.7(2) . .
C46 Pt2 Ag3 95.7(2) . .
C55 Pt2 Ag4 137.9(2) . .
C37 Pt2 Ag4 90.2(2) . .
C64 Pt2 Ag4 92.2(2) . .
C46 Pt2 Ag4 45.6(2) . .
Ag3 Pt2 Ag4 65.398(19) . .
C55 Pt2 Ag3 92.6(2) . 2_765
C37 Pt2 Ag3 45.7(2) . 2_765
C64 Pt2 Ag3 138.8(2) . 2_765
C46 Pt2 Ag3 91.1(2) . 2_765
Ag3 Pt2 Ag3 90.56(2) . 2_765
Ag4 Pt2 Ag3 59.818(19) . 2_765
C55 Pt2 Ag4 43.3(2) . 2_765
C37 Pt2 Ag4 88.7(2) . 2_765
C64 Pt2 Ag4 95.1(2) . 2_765
C46 Pt2 Ag4 140.2(2) . 2_765
Ag3 Pt2 Ag4 59.517(18) . 2_765
Ag4 Pt2 Ag4 94.595(18) . 2_765
Ag3 Pt2 Ag4 61.274(18) 2_765 2_765
C10 Ag1 C19 166.7(3) . 2_666
C10 Ag1 C20 162.0(3) . 2_666
C19 Ag1 C20 29.5(3) 2_666 2_666
C10 Ag1 C11 29.3(3) . .
C19 Ag1 C11 162.2(3) 2_666 .
C20 Ag1 C11 133.2(3) 2_666 .
C10 Ag1 Ag2 88.7(2) . 2_666
C19 Ag1 Ag2 85.4(2) 2_666 2_666
C20 Ag1 Ag2 107.6(2) 2_666 2_666
C11 Ag1 Ag2 110.5(2) . 2_666
C10 Ag1 Pt1 127.7(2) . 2_666
C19 Ag1 Pt1 39.7(2) 2_666 2_666
C20 Ag1 Pt1 69.12(19) 2_666 2_666
C11 Ag1 Pt1 156.64(18) . 2_666
Ag2 Ag1 Pt1 58.670(18) 2_666 2_666
C10 Ag1 Pt1 39.1(2) . .
C19 Ag1 Pt1 128.2(2) 2_666 .
C20 Ag1 Pt1 157.18(19) 2_666 .
C11 Ag1 Pt1 68.40(18) . .
Ag2 Ag1 Pt1 61.880(18) 2_666 .
Pt1 Ag1 Pt1 88.638(18) 2_666 .
C10 Ag1 Ag2 81.8(2) . .
C19 Ag1 Ag2 86.1(2) 2_666 .
C20 Ag1 Ag2 105.6(2) 2_666 .
C11 Ag1 Ag2 101.73(19) . .
Ag2 Ag1 Ag2 88.32(2) 2_666 .
Pt1 Ag1 Ag2 59.681(17) 2_666 .
Pt1 Ag1 Ag2 56.242(17) . .
C28 Ag2 C1 168.4(3) 2_666 .
C28 Ag2 C29 30.0(3) 2_666 2_666
C1 Ag2 C29 158.0(3) . 2_666
C28 Ag2 C2 158.4(3) 2_666 .
C1 Ag2 C2 29.0(3) . .
C29 Ag2 C2 129.4(3) 2_666 .
C28 Ag2 Pt1 128.6(2) 2_666 .
C1 Ag2 Pt1 41.7(2) . .
C29 Ag2 Pt1 158.1(2) 2_666 .
C2 Ag2 Pt1 70.7(2) . .
C28 Ag2 Ag1 86.9(2) 2_666 2_666
C1 Ag2 Ag1 91.4(2) . 2_666
C29 Ag2 Ag1 108.45(19) 2_666 2_666
C2 Ag2 Ag1 113.2(2) . 2_666
Pt1 Ag2 Ag1 62.546(19) . 2_666
C28 Ag2 Pt1 38.5(2) 2_666 2_666
C1 Ag2 Pt1 131.8(2) . 2_666
C29 Ag2 Pt1 68.5(2) 2_666 2_666
C2 Ag2 Pt1 159.7(2) . 2_666
Pt1 Ag2 Pt1 90.313(19) . 2_666
Ag1 Ag2 Pt1 61.106(18) 2_666 2_666
C28 Ag2 Ag1 82.2(2) 2_666 .
C1 Ag2 Ag1 86.40(19) . .
C29 Ag2 Ag1 102.1(2) 2_666 .
C2 Ag2 Ag1 104.13(19) . .
Pt1 Ag2 Ag1 60.323(18) . .
Ag1 Ag2 Ag1 91.68(2) 2_666 .
Pt1 Ag2 Ag1 58.414(17) 2_666 .
C64 Ag3 C37 167.9(3) . 2_765
C64 Ag3 C38 157.7(3) . 2_765
C37 Ag3 C38 28.9(3) 2_765 2_765
C64 Ag3 C65 26.5(3) . .
C37 Ag3 C65 159.3(3) 2_765 .
C38 Ag3 C65 131.9(3) 2_765 .
C64 Ag3 Pt2 42.6(2) . .
C37 Ag3 Pt2 128.6(2) 2_765 .
C38 Ag3 Pt2 157.1(2) 2_765 .
C65 Ag3 Pt2 69.08(18) . .
C64 Ag3 Ag4 95.2(2) . 2_765
C37 Ag3 Ag4 85.1(2) 2_765 2_765
C38 Ag3 Ag4 105.35(19) 2_765 2_765
C65 Ag3 Ag4 114.53(18) . 2_765
Pt2 Ag3 Ag4 64.989(19) . 2_765
C64 Ag3 Pt2 131.7(2) . 2_765
C37 Ag3 Pt2 39.4(2) 2_765 2_765
C38 Ag3 Pt2 68.3(2) 2_765 2_765
C65 Ag3 Pt2 157.24(18) . 2_765
Pt2 Ag3 Pt2 89.44(2) . 2_765
Ag4 Ag3 Pt2 59.020(19) 2_765 2_765
C64 Ag3 Ag4 83.4(2) . .
C37 Ag3 Ag4 84.5(2) 2_765 .
C38 Ag3 Ag4 103.3(2) 2_765 .
C65 Ag3 Ag4 99.73(17) . .
Pt2 Ag3 Ag4 58.931(18) . .
Ag4 Ag3 Ag4 94.04(2) 2_765 .
Pt2 Ag3 Ag4 61.152(18) 2_765 .
C46 Ag4 C55 163.2(3) . 2_765
C46 Ag4 C56 166.2(3) . 2_765
C55 Ag4 C56 29.9(3) 2_765 2_765
C46 Ag4 C47 28.4(3) . .
C55 Ag4 C47 168.2(3) 2_765 .
C56 Ag4 C47 138.3(3) 2_765 .
C46 Ag4 Pt2 40.7(2) . .
C55 Ag4 Pt2 122.6(2) 2_765 .
C56 Ag4 Pt2 152.4(2) 2_765 .
C47 Ag4 Pt2 69.1(2) . .
C46 Ag4 Ag3 88.7(2) . 2_765
C55 Ag4 Ag3 78.1(2) 2_765 2_765
C56 Ag4 Ag3 98.2(2) 2_765 2_765
C47 Ag4 Ag3 108.89(19) . 2_765
Pt2 Ag4 Ag3 61.162(19) . 2_765
C46 Ag4 Pt2 126.1(2) . 2_765
C55 Ag4 Pt2 37.3(2) 2_765 2_765
C56 Ag4 Pt2 67.2(2) 2_765 2_765
C47 Ag4 Pt2 154.5(2) . 2_765
Pt2 Ag4 Pt2 85.405(18) . 2_765
Ag3 Ag4 Pt2 55.494(17) 2_765 2_765
C46 Ag4 Ag3 84.1(2) . .
C55 Ag4 Ag3 84.7(2) 2_765 .
C56 Ag4 Ag3 108.2(2) 2_765 .
C47 Ag4 Ag3 104.9(2) . .
Pt2 Ag4 Ag3 55.671(17) . .
Ag3 Ag4 Ag3 85.96(2) 2_765 .
Pt2 Ag4 Ag3 57.574(17) 2_765 .
C2 C1 Pt1 174.6(8) . .
C2 C1 Ag2 86.7(6) . .
Pt1 C1 Ag2 90.0(3) . .
C1 C2 C3 173.2(9) . .
C1 C2 Ag2 64.3(5) . .
C3 C2 Ag2 122.5(6) . .
C8 C3 C4 119.0(8) . .
C8 C3 C2 121.2(8) . .
C4 C3 C2 119.8(8) . .
C5 C4 C3 119.7(8) . .
O1 C5 C6 124.9(8) . .
O1 C5 C4 114.4(8) . .
C6 C5 C4 120.7(8) . .
C7 C6 C5 118.5(9) . .
C8 C7 C6 123.1(9) . .
C7 C8 C3 119.0(9) . .
C11 C10 Pt1 175.7(7) . .
C11 C10 Ag1 86.7(6) . .
Pt1 C10 Ag1 96.4(3) . .
C10 C11 C12 169.8(9) . .
C10 C11 Ag1 64.0(5) . .
C12 C11 Ag1 126.1(6) . .
C13 C12 C17 118.9(9) . .
C13 C12 C11 122.5(9) . .
C17 C12 C11 118.3(9) . .
C12 C13 C14 120.4(10) . .
O2 C14 C15 124.1(8) . .
O2 C14 C13 114.7(9) . .
C15 C14 C13 121.2(10) . .
C14 C15 C16 118.8(9) . .
C17 C16 C15 121.0(10) . .
C16 C17 C12 119.7(10) . .
C20 C19 Pt1 175.8(7) . .
C20 C19 Ag1 83.0(5) . 2_666
Pt1 C19 Ag1 94.6(3) . 2_666
C19 C20 C21 171.0(9) . .
C19 C20 Ag1 67.6(5) . 2_666
C21 C20 Ag1 121.1(5) . 2_666
C22 C21 C26 119.3(8) . .
C22 C21 C20 119.7(8) . .
C26 C21 C20 121.0(8) . .
C23 C22 C21 119.7(8) . .
C22 C23 C24 121.8(9) . .
C25 C24 C23 119.0(8) . .
O3 C25 C24 125.0(8) . .
O3 C25 C26 114.2(8) . .
C24 C25 C26 120.8(8) . .
C25 C26 C21 119.4(8) . .
C29 C28 Pt1 178.4(7) . .
C29 C28 Ag2 83.7(6) . 2_666
Pt1 C28 Ag2 97.1(3) . 2_666
C28 C29 C30 172.9(9) . .
C28 C29 Ag2 66.4(5) . 2_666
C30 C29 Ag2 120.5(6) . 2_666
C31 C30 C35 120.7(9) . .
C31 C30 C29 120.1(9) . .
C35 C30 C29 119.2(8) . .
C30 C31 C32 118.3(10) . .
C31 C32 C33 120.3(10) . .
C34 C33 C32 120.5(10) . .
C33 C34 O4 124.2(10) . .
C33 C34 C35 120.3(10) . .
O4 C34 C35 115.5(10) . .
C34 C35 C30 119.9(10) . .
C38 C37 Pt2 179.6(8) . .
C38 C37 Ag3 85.1(6) . 2_765
Pt2 C37 Ag3 94.9(3) . 2_765
C37 C38 C39 170.7(9) . .
C37 C38 Ag3 66.0(5) . 2_765
C39 C38 Ag3 123.3(6) . 2_765
C44 C39 C40 121.0(9) . .
C44 C39 C38 117.8(9) . .
C40 C39 C38 121.2(9) . .
C39 C40 C41 118.0(10) . .
O5 C41 C42 116.8(10) . .
O5 C41 C40 123.3(12) . .
C42 C41 C40 119.9(10) . .
C43 C42 C41 120.7(10) . .
C42 C43 C44 121.2(11) . .
C39 C44 C43 119.2(10) . .
C47 C46 Pt2 174.3(8) . .
C47 C46 Ag4 91.9(6) . .
Pt2 C46 Ag4 93.7(3) . .
C46 C47 C48 171.0(10) . .
C46 C47 Ag4 59.7(6) . .
C48 C47 Ag4 129.1(6) . .
C53 C48 C49 118.3(8) . .
C53 C48 C47 119.6(8) . .
C49 C48 C47 121.9(9) . .
C48 C49 C50 119.2(10) . .
C51 C50 C49 121.5(10) . .
C50 C51 C52 120.2(9) . .
C51 C52 O6 126.0(9) . .
C51 C52 C53 119.9(10) . .
O6 C52 C53 113.9(9) . .
C48 C53 C52 120.7(9) . .
C56 C55 Pt2 178.0(8) . .
C56 C55 Ag4 81.6(6) . 2_765
Pt2 C55 Ag4 99.4(4) . 2_765
C55 C56 C57 168.9(10) . .
C55 C56 Ag4 68.5(6) . 2_765
C57 C56 Ag4 122.3(7) . 2_765
C58 C57 C62 119.5(10) . .
C58 C57 C56 118.9(10) . .
C62 C57 C56 121.5(10) . .
C59 C58 C57 119.4(11) . .
C58 C59 O7 122.7(10) . .
C58 C59 C60 121.8(11) . .
O7 C59 C60 115.4(9) . .
C61 C60 C59 117.9(10) . .
C60 C61 C62 122.7(11) . .
C61 C62 C57 118.6(11) . .
C65 C64 Pt2 173.9(7) . .
C65 C64 Ag3 97.0(6) . .
Pt2 C64 Ag3 88.7(3) . .
C64 C65 C66 171.7(9) . .
C64 C65 Ag3 56.5(5) . .
C66 C65 Ag3 131.4(6) . .
C71 C66 C67 119.0(9) . .
C71 C66 C65 121.1(9) . .
C67 C66 C65 119.7(9) . .
C68 C67 C66 118.5(11) . .
C67 C68 C69 122.7(11) . .
C70 C69 C68 118.2(11) . .
C69 C70 O8 126.4(11) . .
C69 C70 C71 121.7(12) . .
O8 C70 C71 111.9(11) . .
C66 C71 C70 119.8(11) . .
O9 C73 C74 107.3(9) . .
C73 C74 C75 103.3(9) . .
C76 C75 C74 104.3(9) . .
O9 C76 C75 104.8(9) . .
O10 C77 C78 105.8(8) . .
C79 C78 C77 101.4(8) . .
C78 C79 C80 101.4(8) . .
O10 C80 C79 106.4(8) . .
C5 O1 C9 117.9(8) . .
C14 O2 C18 118.6(7) . .
C25 O3 C27 117.7(7) . .
C34 O4 C36 118.5(9) . .
C41 O5 C45 118.1(10) . .
C52 O6 C54 117.5(9) . .
C59 O7 C63 117.3(8) . .
C70 O8 C72 116.7(11) . .
C73 O9 C76 105.9(8) . .
C77 O10 C80 108.4(7) . .

loop_
_geom_bond_atom_site_label_1
_geom_bond_atom_site_label_2
_geom_bond_distance
_geom_bond_site_symmetry_2
Pt1 C28 1.998(8) .
Pt1 C10 2.007(8) .
Pt1 C19 2.014(8) .
Pt1 C1 2.015(8) .
Pt1 Ag2 3.0268(7) .
Pt1 Ag1 3.1444(7) 2_666
Pt1 Ag1 3.1631(7) .
Pt1 Ag2 3.1864(7) 2_666
Pt2 C55 2.007(8) .
Pt2 C37 2.008(8) .
Pt2 C64 2.013(9) .
Pt2 C46 2.016(8) .
Pt2 Ag3 2.9736(7) .
Pt2 Ag4 3.0842(8) .
Pt2 Ag3 3.1512(8) 2_765
Pt2 Ag4 3.2700(7) 2_765
Ag1 C10 2.231(8) .
Ag1 C19 2.259(7) 2_666
Ag1 C20 2.426(8) 2_666
Ag1 C11 2.479(8) .
Ag1 Ag2 3.0304(9) 2_666
Ag1 Pt1 3.1444(7) 2_666
Ag1 Ag2 3.2563(9) .
Ag2 C28 2.249(8) 2_666
Ag2 C1 2.258(8) .
Ag2 C29 2.440(9) 2_666
Ag2 C2 2.502(8) .
Ag2 Ag1 3.0304(9) 2_666
Ag2 Pt1 3.1864(7) 2_666
Ag3 C64 2.234(8) .
Ag3 C37 2.264(8) 2_765
Ag3 C38 2.470(8) 2_765
Ag3 C65 2.660(8) .
Ag3 Ag4 3.1097(9) 2_765
Ag3 Pt2 3.1512(8) 2_765
Ag3 Ag4 3.2739(9) .
Ag4 C46 2.209(9) .
Ag4 C55 2.275(8) 2_765
Ag4 C56 2.419(9) 2_765
Ag4 C47 2.556(9) .
Ag4 Ag3 3.1097(9) 2_765
Ag4 Pt2 3.2700(7) 2_765
C1 C2 1.215(11) .
C2 C3 1.446(12) .
C3 C8 1.398(12) .
C3 C4 1.417(12) .
C4 C5 1.396(12) .
C5 O1 1.365(10) .
C5 C6 1.379(13) .
C6 C7 1.377(13) .
C7 C8 1.371(13) .
C9 O1 1.447(11) .
C10 C11 1.216(10) .
C11 C12 1.453(11) .
C12 C13 1.374(13) .
C12 C17 1.394(14) .
C13 C14 1.395(12) .
C14 O2 1.352(11) .
C14 C15 1.352(13) .
C15 C16 1.389(13) .
C16 C17 1.383(12) .
C18 O2 1.438(10) .
C19 C20 1.202(11) .
C19 Ag1 2.259(7) 2_666
C20 C21 1.456(11) .
C20 Ag1 2.426(8) 2_666
C21 C22 1.384(12) .
C21 C26 1.406(11) .
C22 C23 1.372(12) .
C23 C24 1.379(12) .
C24 C25 1.372(12) .
C25 O3 1.372(10) .
C25 C26 1.391(11) .
C27 O3 1.424(10) .
C28 C29 1.227(11) .
C28 Ag2 2.249(8) 2_666
C29 C30 1.450(12) .
C29 Ag2 2.440(9) 2_666
C30 C31 1.392(13) .
C30 C35 1.416(12) .
C31 C32 1.398(13) .
C32 C33 1.419(15) .
C33 C34 1.361(15) .
C34 O4 1.370(12) .
C34 C35 1.383(13) .
C36 O4 1.426(12) .
C37 C38 1.198(11) .
C37 Ag3 2.264(8) 2_765
C38 C39 1.456(12) .
C38 Ag3 2.470(8) 2_765
C39 C44 1.389(13) .
C39 C40 1.398(13) .
C40 C41 1.414(13) .
C41 O5 1.333(12) .
C41 C42 1.397(16) .
C42 C43 1.343(15) .
C43 C44 1.392(13) .
C45 O5 1.353(13) .
C46 C47 1.215(11) .
C47 C48 1.461(12) .
C48 C53 1.378(12) .
C48 C49 1.387(13) .
C49 C50 1.398(14) .
C50 C51 1.330(15) .
C51 C52 1.361(14) .
C52 O6 1.364(12) .
C52 C53 1.389(11) .
C54 O6 1.435(11) .
C55 C56 1.221(11) .
C55 Ag4 2.275(8) 2_765
C56 C57 1.437(14) .
C56 Ag4 2.419(9) 2_765
C57 C58 1.400(15) .
C57 C62 1.402(15) .
C58 C59 1.368(14) .
C59 O7 1.385(13) .
C59 C60 1.400(15) .
C60 C61 1.357(15) .
C61 C62 1.388(14) .
C63 O7 1.434(12) .
C64 C65 1.196(11) .
C65 C66 1.455(12) .
C66 C71 1.379(13) .
C66 C67 1.425(13) .
C67 C68 1.372(15) .
C68 C69 1.376(17) .
C69 C70 1.367(17) .
C70 O8 1.388(14) .
C70 C71 1.394(13) .
C72 O8 1.441(13) .
C73 O9 1.430(12) .
C73 C74 1.483(14) .
C74 C75 1.564(15) .
C75 C76 1.455(15) .
C76 O9 1.437(12) .
C77 O10 1.443(11) .
C77 C78 1.519(13) .
C78 C79 1.507(14) .
C79 C80 1.520(13) .
C80 O10 1.442(11) .
